data_4517634
loop_
_publ_author_name
'Khatua, Sajal'
'Biswas, Protap'

_publ_section_title
;
 Flexible Luminescent MOF: Trapping of Less Stable Conformation of
 Rotational Isomers, In Situ Guest-Responsive Turn-Off and Turn-On
 Luminescence and Mechanistic Study.
;
_journal_name_full 'ACS applied materials &amp; interfaces'
_journal_paper_doi 10.1021/acsami.0c02891
_journal_year 2020
_chemical_formula_moiety 'C22 H17 Cu I N3 O, 0.36(C7 H5 N), 0.64(C7 H6 N)'
_chemical_formula_sum 'C29 H22.64 Cu I N4 O'
_chemical_formula_weight 633.59
_space_group_crystal_system monoclinic
_space_group_IT_number 15
_space_group_name_Hall '-C 2yc'
_space_group_name_H-M_alt 'C 1 2/c 1'
_atom_sites_solution_hydrogens geom
_atom_sites_solution_primary direct
_audit_creation_date 2019-03-12
_audit_creation_method
;
Olex2 1.2
(compiled 2018.05.29 svn.r3508 for OlexSys, GUI svn.r5506)
;
_cell_angle_alpha 90
_cell_angle_beta 113.0070(10)
_cell_angle_gamma 90
_cell_formula_units_Z 8
_cell_length_a 24.2935(9)
_cell_length_b 12.6330(5)
_cell_length_c 17.7632(6)
_cell_measurement_reflns_used 9951
_cell_measurement_temperature 100(2)
_cell_measurement_theta_max 25.34
_cell_measurement_theta_min 2.42
_cell_volume 5017.9(3)
_computing_cell_refinement 'SAINT V8.38A (?, 2016)'
_computing_data_reduction 'SAINT V8.38A (?, 2016)'
_computing_molecular_graphics 'Olex2 (Dolomanov et al., 2009)'
_computing_publication_material 'Olex2 (Dolomanov et al., 2009)'
_computing_structure_refinement 'XL (Sheldrick, 2008)'
_computing_structure_solution 'ShelXS (Sheldrick, 2008)'
_diffrn_ambient_temperature 100
_diffrn_measured_fraction_theta_full 0.999
_diffrn_measured_fraction_theta_max 0.998
_diffrn_measurement_device_type 'Bruker APEX-II CCD'
_diffrn_measurement_method '\f and \w scans'
_diffrn_radiation_type MoK\a
_diffrn_radiation_wavelength 0.71073
_diffrn_reflns_av_R_equivalents 0.0674
_diffrn_reflns_av_unetI/netI 0.0441
_diffrn_reflns_Laue_measured_fraction_full 0.999
_diffrn_reflns_Laue_measured_fraction_max 0.998
_diffrn_reflns_limit_h_max 29
_diffrn_reflns_limit_h_min -29
_diffrn_reflns_limit_k_max 15
_diffrn_reflns_limit_k_min -15
_diffrn_reflns_limit_l_max 21
_diffrn_reflns_limit_l_min -20
_diffrn_reflns_number 24478
_diffrn_reflns_point_group_measured_fraction_full 0.999
_diffrn_reflns_point_group_measured_fraction_max 0.998
_diffrn_reflns_theta_full 25.242
_diffrn_reflns_theta_max 25.367
_diffrn_reflns_theta_min 2.422
_exptl_absorpt_coefficient_mu 2.131
_exptl_absorpt_correction_T_max 0.7452
_exptl_absorpt_correction_T_min 0.5210
_exptl_absorpt_correction_type multi-scan
_exptl_absorpt_process_details
'SADABS-2016/2 (Bruker,2016/2) was used for absorption correction. wR2(int) was 0.1423 before and 0.0847 after correction. The Ratio of minimum to maximum transmission is 0.6991. The \l/2 correction factor is Not present.'
_exptl_crystal_colour 'dull dark red'
_exptl_crystal_colour_lustre dull
_exptl_crystal_colour_modifier dark
_exptl_crystal_colour_primary red
_exptl_crystal_density_diffrn 1.677
_exptl_crystal_description block
_exptl_crystal_F_000 2517
_exptl_crystal_size_max 0.35
_exptl_crystal_size_mid 0.25
_exptl_crystal_size_min 0.25
_refine_diff_density_max 2.098
_refine_diff_density_min -4.974
_refine_diff_density_rms 0.190
_refine_ls_extinction_coef 0.00067(18)
_refine_ls_extinction_expression Fc^*^=kFc[1+0.001xFc^2^\l^3^/sin(2\q)]^-1/4^
_refine_ls_extinction_method 'SHELXL-2016/6 (Sheldrick 2016)'
_refine_ls_goodness_of_fit_ref 1.047
_refine_ls_hydrogen_treatment constr
_refine_ls_matrix_type full
_refine_ls_number_parameters 321
_refine_ls_number_reflns 4606
_refine_ls_number_restraints 1
_refine_ls_restrained_S_all 1.048
_refine_ls_R_factor_all 0.0779
_refine_ls_R_factor_gt 0.0662
_refine_ls_shift/su_max 0.003
_refine_ls_shift/su_mean 0.000
_refine_ls_structure_factor_coef Fsqd
_refine_ls_weighting_details 'w=1/[\s^2^(Fo^2^)+(0.1038P)^2^+83.0086P] where P=(Fo^2^+2Fc^2^)/3'
_refine_ls_weighting_scheme calc
_refine_ls_wR_factor_gt 0.1755
_refine_ls_wR_factor_ref 0.1907
_reflns_Friedel_coverage 0.000
_reflns_number_gt 3920
_reflns_number_total 4606
_reflns_threshold_expression 'I > 2\s(I)'
_cod_data_source_file 1X.cif
_cod_data_source_block 1x
_cod_database_code 4517634
_shelx_shelxl_version_number 2016/6
_shelx_space_group_comment
;
The symmetry employed for this shelxl refinement is uniquely defined
by the following loop, which should always be used as a source of
symmetry information in preference to the above space-group names.
They are only intended as comments.
;
_shelx_estimated_absorpt_t_max 0.618
_shelx_estimated_absorpt_t_min 0.523
_olex2_refinement_description
;
1. Fixed Uiso
 At 1.2 times of:
  All C(H) groups, All C(H,H) groups
 At 1.5 times of:
  All C(H,H,H) groups
2. Restrained distances
 N4A-C29B
 1.3 with sigma of 0.02
3. Uiso/Uaniso restraints and constraints
Uanis(C23A) = Uanis(C25A)
Uanis(C25B) = Uanis(C24B)
Uanis(C23B) = Uanis(C25B)
Uanis(C26B) = Uanis(C28B) = Uanis(C24B)
Uanis(C25A) = Uanis(C24A)
Uanis(C27A) = Uanis(C25B)
Uanis(C28A) = Uanis(C27A)
Uanis(N4A) = Uanis(N2)
4. Others
 Fixed Sof: C29A(0.35839) N4B(0.35839) C23A(0.35839) H23A(0.35839)
 C24A(0.35839) H24A(0.35839) C25A(0.35839) H25A(0.35839) C26A(0.35839)
 C27A(0.35839) H27A(0.35839) C28A(0.35839) H28A(0.35839) C26B(0.64161)
 C27B(0.64161) H27B(0.64161) C28B(0.64161) C23B(0.64161) H23B(0.64161)
 C24B(0.64161) H24B(0.64161) C25B(0.64161) H25B(0.64161) C29B(0.64161)
 H29A(0.64161) H29B(0.64161) N4A(0.64161)
5.a Secondary CH2 refined with riding coordinates:
 C29B(H29A,H29B)
5.b Aromatic/amide H refined with riding coordinates:
 C10(H10), C5(H5), C4(H4), C20(H20), C19(H19), C8(H8), C2(H2), C1(H1),
 C22(H22), C16(H16), C21(H21), C12(H12), C15(H15), C13(H13), C23A(H23A),
 C24A(H24A), C25A(H25A), C27A(H27A), C28A(H28A), C27B(H27B), C23B(H23B),
 C24B(H24B), C25B(H25B)
5.c Fitted hexagon refined as free rotating group:
 C23A(C24A,C25A,C26A,C27A,C28A), C26B(C27B,C28B,C23B,C24B,C25B)
5.d Idealised Me refined as rotating group:
 C17(H17A,H17B,H17C)
;
_olex2_submission_special_instructions 'No special instructions were received'

loop_
_space_group_symop_operation_xyz
'x, y, z'
'-x, y, -z+1/2'
'x+1/2, y+1/2, z'
'-x+1/2, y+1/2, -z+1/2'
'-x, -y, -z'
'x, -y, z-1/2'
'-x+1/2, -y+1/2, -z'
'x+1/2, -y+1/2, z-1/2'

loop_
_atom_site_label
_atom_site_type_symbol
_atom_site_fract_x
_atom_site_fract_y
_atom_site_fract_z
_atom_site_U_iso_or_equiv
_atom_site_adp_type
_atom_site_occupancy
_atom_site_site_symmetry_order
_atom_site_calc_flag
_atom_site_refinement_flags_posn
_atom_site_refinement_flags_adp
_atom_site_refinement_flags_occupancy
_atom_site_disorder_assembly
_atom_site_disorder_group
I1 I 0.45828(2) 0.64339(4) 1.03895(3) 0.0372(2) Uani 1 1 d . . . . .
Cu1 Cu 0.49799(4) 0.55242(7) 0.93487(5) 0.0294(3) Uani 1 1 d . . . . .
N1 N 0.4300(2) 0.5524(5) 0.8236(3) 0.0303(12) Uani 1 1 d . . . . .
N3 N 0.0687(3) 0.8543(5) 0.4456(4) 0.0301(13) Uani 1 1 d . . . . .
N2 N 0.2478(3) 0.6162(6) 0.5648(5) 0.0481(14) Uani 1 1 d . . . . .
O1 O 0.2112(4) 0.1197(5) 0.2298(4) 0.062(2) Uani 1 1 d . . . . .
C10 C 0.2830(3) 0.4511(6) 0.5350(4) 0.0302(14) Uani 1 1 d . . . . .
H10 H 0.311755 0.395893 0.552968 0.036 Uiso 1 1 calc R . . . .
C6 C 0.2876(3) 0.5374(5) 0.5848(4) 0.0266(13) Uani 1 1 d . . . . .
C9 C 0.2360(3) 0.4448(5) 0.4586(4) 0.0288(14) Uani 1 1 d . . . . .
C5 C 0.4321(3) 0.4864(6) 0.7664(4) 0.0347(16) Uani 1 1 d . . . . .
H5 H 0.465645 0.440618 0.779949 0.042 Uiso 1 1 calc R . . . .
C4 C 0.3880(3) 0.4809(7) 0.6879(4) 0.0358(16) Uani 1 1 d . . . . .
H4 H 0.391991 0.433390 0.648877 0.043 Uiso 1 1 calc R . . . .
C3 C 0.3381(3) 0.5450(5) 0.6671(4) 0.0277(14) Uani 1 1 d . . . . .
C20 C 0.1167(3) 0.8486(6) 0.5163(5) 0.0358(17) Uani 1 1 d . . . . .
H20 H 0.120591 0.899331 0.557519 0.043 Uiso 1 1 calc R . . . .
C19 C 0.1607(3) 0.7730(6) 0.5322(4) 0.0334(16) Uani 1 1 d . . . . .
H19 H 0.193673 0.772412 0.583574 0.040 Uiso 1 1 calc R . . . .
C8 C 0.1952(3) 0.5291(5) 0.4374(4) 0.0280(14) Uani 1 1 d . . . . .
H8 H 0.162717 0.529781 0.385574 0.034 Uiso 1 1 calc R . . . .
C18 C 0.1571(3) 0.6978(6) 0.4735(4) 0.0292(14) Uani 1 1 d . . . . .
C2 C 0.3357(3) 0.6142(6) 0.7255(4) 0.0307(14) Uani 1 1 d . . . . .
H2 H 0.302535 0.660396 0.713398 0.037 Uiso 1 1 calc R . . . .
C7 C 0.2022(3) 0.6115(6) 0.4919(4) 0.0276(14) Uani 1 1 d . . . . .
C1 C 0.3822(3) 0.6162(6) 0.8025(4) 0.0335(15) Uani 1 1 d . . . . .
H1 H 0.379971 0.665132 0.841812 0.040 Uiso 1 1 calc R . . . .
C22 C 0.1090(3) 0.7070(6) 0.3990(4) 0.0386(17) Uani 1 1 d . . . . .
H22 H 0.105285 0.659871 0.355581 0.046 Uiso 1 1 calc R . . . .
C11 C 0.2296(3) 0.3559(5) 0.4021(4) 0.0312(15) Uani 1 1 d . . . . .
C16 C 0.2793(4) 0.2979(6) 0.4062(5) 0.0375(17) Uani 1 1 d . . . . .
H16 H 0.317079 0.313609 0.448024 0.045 Uiso 1 1 calc R . . . .
C21 C 0.0665(4) 0.7846(6) 0.3878(5) 0.0395(18) Uani 1 1 d . . . . .
H21 H 0.033866 0.788652 0.336235 0.047 Uiso 1 1 calc R . . . .
C14 C 0.2209(5) 0.1953(6) 0.2897(5) 0.046(2) Uani 1 1 d . . . . .
C12 C 0.1746(4) 0.3292(7) 0.3401(5) 0.0435(19) Uani 1 1 d . . . . .
H12 H 0.139574 0.365941 0.336423 0.052 Uiso 1 1 calc R . . . .
C15 C 0.2752(4) 0.2175(6) 0.3507(5) 0.0423(19) Uani 1 1 d . . . . .
H15 H 0.309752 0.178425 0.355072 0.051 Uiso 1 1 calc R . . . .
C13 C 0.1704(4) 0.2508(7) 0.2844(5) 0.048(2) Uani 1 1 d . . . . .
H13 H 0.132760 0.234702 0.242310 0.057 Uiso 1 1 calc R . . . .
C17 C 0.2617(6) 0.0550(9) 0.2379(8) 0.079(4) Uani 1 1 d . . . . .
H17A H 0.248969 -0.002222 0.197475 0.119 Uiso 1 1 calc GR . . . .
H17B H 0.278782 0.024747 0.293037 0.119 Uiso 1 1 calc GR . . . .
H17C H 0.291983 0.098362 0.228682 0.119 Uiso 1 1 calc GR . . . .
C29A C 0.0214(14) 0.632(3) 0.740(2) 0.065(8) Uani 0.3584 1 d . . P A 1
N4B N 0.0375(14) 0.583(3) 0.819(2) 0.089(9) Uani 0.3584 1 d . . P A 1
C23A C 0.0727(13) 0.4406(14) 0.5792(14) 0.067(5) Uani 0.3584 1 d . . P A 1
H23A H 0.085999 0.400006 0.544456 0.081 Uiso 0.3584 1 calc R . P A 1
C24A C 0.0730(10) 0.5505(15) 0.5755(13) 0.067(5) Uani 0.3584 1 d G . P A 1
H24A H 0.086440 0.585020 0.538373 0.081 Uiso 0.3584 1 calc R . P A 1
C25A C 0.0535(10) 0.6098(11) 0.6263(14) 0.067(5) Uani 0.3584 1 d G . P A 1
H25A H 0.053696 0.684941 0.623848 0.081 Uiso 0.3584 1 calc R . P A 1
C26A C 0.0338(8) 0.5593(14) 0.6807(11) 0.056(7) Uani 0.3584 1 d G . P A 1
C27A C 0.0335(13) 0.4494(15) 0.6843(14) 0.102(3) Uani 0.3584 1 d G . P A 1
H27A H 0.020068 0.414836 0.721490 0.123 Uiso 0.3584 1 calc R . P A 1
C28A C 0.0530(16) 0.3900(11) 0.6335(18) 0.102(3) Uani 0.3584 1 d G . P A 1
H28A H 0.052812 0.314912 0.636016 0.123 Uiso 0.3584 1 calc R . P A 1
C26B C 0.0811(10) 0.4761(11) 0.5906(9) 0.102(3) Uani 0.6416 1 d . . P B 2
C27B C 0.0903(9) 0.5748(9) 0.6281(8) 0.089(7) Uani 0.6416 1 d G . P B 2
H27B H 0.101128 0.633485 0.603479 0.106 Uiso 0.6416 1 calc R . P B 2
C28B C 0.0835(9) 0.5875(8) 0.7018(8) 0.102(3) Uani 0.6416 1 d G . P B 2
C23B C 0.0676(9) 0.5016(11) 0.7379(8) 0.102(3) Uani 0.6416 1 d G . P B 2
H23B H 0.062953 0.510285 0.788192 0.123 Uiso 0.6416 1 calc R . P B 2
C24B C 0.0585(9) 0.4029(9) 0.7003(10) 0.102(3) Uani 0.6416 1 d G . P B 2
H24B H 0.047595 0.344177 0.724992 0.123 Uiso 0.6416 1 calc R . P B 2
C25B C 0.0652(10) 0.3902(8) 0.6267(11) 0.102(3) Uani 0.6416 1 d G . P B 2
H25B H 0.059004 0.322721 0.601035 0.123 Uiso 0.6416 1 calc R . P B 2
C29B C 0.0844(8) 0.4444(12) 0.5156(11) 0.067(4) Uani 0.6416 1 d D . P B 2
H29A H 0.077133 0.508421 0.480907 0.081 Uiso 0.6416 1 calc R . P B 2
H29B H 0.126163 0.422408 0.528342 0.081 Uiso 0.6416 1 calc R . P B 2
N4A N 0.0483(5) 0.3665(9) 0.4685(7) 0.0481(14) Uani 0.6416 1 d D . P B 2

loop_
_atom_site_aniso_label
_atom_site_aniso_U_11
_atom_site_aniso_U_22
_atom_site_aniso_U_33
_atom_site_aniso_U_23
_atom_site_aniso_U_13
_atom_site_aniso_U_12
I1 0.0481(4) 0.0336(3) 0.0395(3) 0.00812(19) 0.0277(3) 0.01052(19)
Cu1 0.0290(5) 0.0326(5) 0.0273(5) 0.0025(3) 0.0119(4) -0.0020(3)
N1 0.026(3) 0.035(3) 0.029(3) -0.002(2) 0.009(2) -0.002(2)
N3 0.026(3) 0.037(3) 0.029(3) -0.002(2) 0.012(2) 0.000(2)
N2 0.050(4) 0.049(3) 0.051(4) -0.002(3) 0.026(3) -0.001(3)
O1 0.116(6) 0.041(3) 0.040(3) -0.016(3) 0.041(4) -0.018(4)
C10 0.037(4) 0.029(3) 0.027(3) 0.003(3) 0.015(3) 0.002(3)
C6 0.028(3) 0.027(3) 0.026(3) 0.003(3) 0.012(3) 0.002(3)
C9 0.034(4) 0.029(3) 0.029(3) 0.003(3) 0.019(3) -0.001(3)
C5 0.030(4) 0.043(4) 0.035(4) -0.005(3) 0.017(3) 0.007(3)
C4 0.035(4) 0.048(4) 0.028(3) -0.005(3) 0.017(3) 0.005(3)
C3 0.030(3) 0.029(3) 0.030(3) 0.000(3) 0.018(3) -0.002(3)
C20 0.030(4) 0.046(4) 0.030(4) -0.011(3) 0.009(3) 0.000(3)
C19 0.026(3) 0.043(4) 0.026(3) -0.006(3) 0.005(3) 0.004(3)
C8 0.028(3) 0.028(3) 0.027(3) 0.000(3) 0.010(3) 0.000(3)
C18 0.026(3) 0.033(4) 0.032(3) 0.000(3) 0.014(3) 0.000(3)
C2 0.028(3) 0.028(3) 0.032(4) -0.001(3) 0.008(3) 0.005(3)
C7 0.026(3) 0.034(4) 0.026(3) 0.002(3) 0.013(3) 0.000(3)
C1 0.038(4) 0.031(4) 0.032(4) -0.006(3) 0.014(3) -0.001(3)
C22 0.041(4) 0.046(4) 0.024(3) -0.012(3) 0.008(3) 0.004(3)
C11 0.042(4) 0.031(4) 0.026(3) 0.002(3) 0.019(3) -0.008(3)
C16 0.044(4) 0.032(4) 0.046(4) -0.005(3) 0.027(4) -0.006(3)
C21 0.042(4) 0.044(4) 0.028(3) -0.012(3) 0.008(3) 0.009(3)
C14 0.087(7) 0.028(4) 0.036(4) -0.003(3) 0.038(4) -0.006(4)
C12 0.051(5) 0.038(4) 0.034(4) 0.001(3) 0.009(4) 0.004(4)
C15 0.057(5) 0.038(4) 0.047(5) -0.005(4) 0.037(4) -0.007(4)
C13 0.068(6) 0.036(4) 0.026(4) -0.003(3) 0.004(4) -0.003(4)
C17 0.120(10) 0.066(7) 0.091(8) -0.043(6) 0.083(8) -0.029(7)
C29A 0.051(16) 0.08(2) 0.068(19) -0.009(16) 0.025(14) -0.002(14)
N4B 0.078(19) 0.12(3) 0.09(2) -0.010(19) 0.047(17) -0.028(18)
C23A 0.072(11) 0.062(11) 0.095(14) 0.047(10) 0.063(11) 0.031(9)
C24A 0.072(11) 0.062(11) 0.095(14) 0.047(10) 0.063(11) 0.031(9)
C25A 0.072(11) 0.062(11) 0.095(14) 0.047(10) 0.063(11) 0.031(9)
C26A 0.029(11) 0.078(19) 0.052(14) 0.018(13) 0.007(10) -0.012(12)
C27A 0.164(11) 0.062(5) 0.098(7) 0.008(5) 0.071(7) 0.005(6)
C28A 0.164(11) 0.062(5) 0.098(7) 0.008(5) 0.071(7) 0.005(6)
C26B 0.164(11) 0.062(5) 0.098(7) 0.008(5) 0.071(7) 0.005(6)
C27B 0.17(2) 0.051(9) 0.046(9) -0.018(8) 0.039(12) -0.039(12)
C28B 0.164(11) 0.062(5) 0.098(7) 0.008(5) 0.071(7) 0.005(6)
C23B 0.164(11) 0.062(5) 0.098(7) 0.008(5) 0.071(7) 0.005(6)
C24B 0.164(11) 0.062(5) 0.098(7) 0.008(5) 0.071(7) 0.005(6)
C25B 0.164(11) 0.062(5) 0.098(7) 0.008(5) 0.071(7) 0.005(6)
C29B 0.086(12) 0.047(9) 0.076(11) 0.001(8) 0.039(10) -0.005(8)
N4A 0.050(4) 0.049(3) 0.051(4) -0.002(3) 0.026(3) -0.001(3)

loop_
_atom_type_symbol
_atom_type_description
_atom_type_scat_dispersion_real
_atom_type_scat_dispersion_imag
_atom_type_scat_source
C C 0.0033 0.0016 'International Tables Vol C Tables 4.2.6.8 and 6.1.1.4'
H H 0.0000 0.0000 'International Tables Vol C Tables 4.2.6.8 and 6.1.1.4'
Cu Cu 0.3201 1.2651 'International Tables Vol C Tables 4.2.6.8 and 6.1.1.4'
I I -0.4742 1.8119 'International Tables Vol C Tables 4.2.6.8 and 6.1.1.4'
N N 0.0061 0.0033 'International Tables Vol C Tables 4.2.6.8 and 6.1.1.4'
O O 0.0106 0.0060 'International Tables Vol C Tables 4.2.6.8 and 6.1.1.4'

loop_
_geom_angle_atom_site_label_1
_geom_angle_atom_site_label_2
_geom_angle_atom_site_label_3
_geom_angle
_geom_angle_site_symmetry_1
_geom_angle_site_symmetry_3
_geom_angle_publ_flag
Cu1 I1 Cu1 59.39(3) . 5_667 ?
I1 Cu1 I1 120.61(3) . 5_667 ?
Cu1 Cu1 I1 60.25(3) 5_667 5_667 ?
Cu1 Cu1 I1 60.36(3) 5_667 . ?
N1 Cu1 I1 106.81(17) . 5_667 ?
N1 Cu1 I1 107.45(17) . . ?
N1 Cu1 Cu1 126.48(17) . 5_667 ?
N1 Cu1 N3 115.5(2) . 8_566 ?
N3 Cu1 I1 101.97(17) 8_566 . ?
N3 Cu1 I1 104.95(17) 8_566 5_667 ?
N3 Cu1 Cu1 118.03(17) 8_566 5_667 ?
C5 N1 Cu1 119.0(5) . . ?
C5 N1 C1 116.8(6) . . ?
C1 N1 Cu1 124.2(5) . . ?
C20 N3 Cu1 120.9(5) . 8_465 ?
C21 N3 Cu1 122.1(5) . 8_465 ?
C21 N3 C20 116.2(6) . . ?
C6 N2 C7 117.7(7) . . ?
C14 O1 C17 115.8(8) . . ?
C6 C10 H10 120.0 . . ?
C6 C10 C9 120.0(6) . . ?
C9 C10 H10 120.0 . . ?
N2 C6 C10 123.3(7) . . ?
N2 C6 C3 116.2(6) . . ?
C10 C6 C3 120.4(6) . . ?
C10 C9 C8 116.2(6) . . ?
C10 C9 C11 122.4(6) . . ?
C8 C9 C11 121.4(6) . . ?
N1 C5 H5 118.2 . . ?
N1 C5 C4 123.5(7) . . ?
C4 C5 H5 118.2 . . ?
C5 C4 H4 120.3 . . ?
C3 C4 C5 119.4(7) . . ?
C3 C4 H4 120.3 . . ?
C4 C3 C6 121.3(6) . . ?
C2 C3 C6 121.2(6) . . ?
C2 C3 C4 117.4(6) . . ?
N3 C20 H20 118.3 . . ?
N3 C20 C19 123.5(7) . . ?
C19 C20 H20 118.3 . . ?
C20 C19 H19 119.9 . . ?
C20 C19 C18 120.3(6) . . ?
C18 C19 H19 119.9 . . ?
C9 C8 H8 119.9 . . ?
C7 C8 C9 120.2(6) . . ?
C7 C8 H8 119.9 . . ?
C19 C18 C7 120.8(6) . . ?
C22 C18 C19 116.3(6) . . ?
C22 C18 C7 123.0(6) . . ?
C3 C2 H2 120.1 . . ?
C3 C2 C1 119.8(6) . . ?
C1 C2 H2 120.1 . . ?
N2 C7 C8 122.6(7) . . ?
N2 C7 C18 116.2(6) . . ?
C8 C7 C18 121.2(6) . . ?
N1 C1 C2 123.0(7) . . ?
N1 C1 H1 118.5 . . ?
C2 C1 H1 118.5 . . ?
C18 C22 H22 120.0 . . ?
C21 C22 C18 120.0(7) . . ?
C21 C22 H22 120.0 . . ?
C16 C11 C9 120.6(7) . . ?
C16 C11 C12 117.1(7) . . ?
C12 C11 C9 122.3(7) . . ?
C11 C16 H16 119.0 . . ?
C11 C16 C15 121.9(8) . . ?
C15 C16 H16 119.0 . . ?
N3 C21 C22 123.6(7) . . ?
N3 C21 H21 118.2 . . ?
C22 C21 H21 118.2 . . ?
O1 C14 C13 114.8(8) . . ?
C15 C14 O1 124.9(9) . . ?
C15 C14 C13 120.3(7) . . ?
C11 C12 H12 119.3 . . ?
C13 C12 C11 121.3(8) . . ?
C13 C12 H12 119.3 . . ?
C16 C15 H15 120.4 . . ?
C14 C15 C16 119.3(8) . . ?
C14 C15 H15 120.4 . . ?
C14 C13 H13 120.0 . . ?
C12 C13 C14 120.1(8) . . ?
C12 C13 H13 120.0 . . ?
O1 C17 H17A 109.5 . . ?
O1 C17 H17B 109.5 . . ?
O1 C17 H17C 109.5 . . ?
H17A C17 H17B 109.5 . . ?
H17A C17 H17C 109.5 . . ?
H17B C17 H17C 109.5 . . ?
C29A C29A N4B 62(3) 2_556 2_556 ?
C29A C29A N4B 69(3) 2_556 . ?
C29A C29A C26A 129(3) 2_556 . ?
N4B C29A N4B 109(3) . 2_556 ?
N4B C29A C26A 112(3) . . ?
C26A C29A N4B 70.4(19) . 2_556 ?
C29A N4B C29A 49(3) . 2_556 ?
C29A N4B C26A 101(3) . 2_556 ?
C29A N4B C26A 54(2) 2_556 2_556 ?
C24A C23A H23A 120.0 . . ?
C24A C23A C28A 120.0 . . ?
C28A C23A H23A 120.0 . . ?
C23A C24A H24A 120.0 . . ?
C25A C24A C23A 120.0 . . ?
C25A C24A H24A 120.0 . . ?
C24A C25A H25A 120.0 . . ?
C24A C25A C26A 120.0 . . ?
C26A C25A H25A 120.0 . . ?
C29A C26A N4B 55.4(17) . 2_556 ?
C25A C26A C29A 114.7(17) . . ?
C25A C26A N4B 121.8(16) . 2_556 ?
C27A C26A C29A 124.9(18) . . ?
C27A C26A N4B 98.7(17) . 2_556 ?
C27A C26A C25A 120.0 . . ?
C26A C27A H27A 120.0 . . ?
C26A C27A C28A 120.0 . . ?
C28A C27A H27A 120.0 . . ?
C23A C28A H28A 120.0 . . ?
C27A C28A C23A 120.0 . . ?
C27A C28A H28A 120.0 . . ?
C27B C26B C25B 120.0 . . ?
C27B C26B C29B 130.2(11) . . ?
C25B C26B C29B 109.8(11) . . ?
C26B C27B H27B 120.0 . . ?
C26B C27B C28B 120.0 . . ?
C28B C27B H27B 120.0 . . ?
C23B C28B C27B 120.0 . . ?
C28B C23B H23B 120.0 . . ?
C24B C23B C28B 120.0 . . ?
C24B C23B H23B 120.0 . . ?
C23B C24B H24B 120.0 . . ?
C23B C24B C25B 120.0 . . ?
C25B C24B H24B 120.0 . . ?
C26B C25B H25B 120.0 . . ?
C24B C25B C26B 120.0 . . ?
C24B C25B H25B 120.0 . . ?
C26B C29B H29A 107.0 . . ?
C26B C29B H29B 107.0 . . ?
H29A C29B H29B 106.7 . . ?
N4A C29B C26B 121.3(15) . . ?
N4A C29B H29A 107.0 . . ?
N4A C29B H29B 107.0 . . ?

loop_
_geom_bond_atom_site_label_1
_geom_bond_atom_site_label_2
_geom_bond_distance
_geom_bond_site_symmetry_2
_geom_bond_publ_flag
I1 Cu1 2.6576(9) . ?
I1 Cu1 2.6605(10) 5_667 ?
Cu1 Cu1 2.6346(16) 5_667 ?
Cu1 N1 2.021(6) . ?
Cu1 N3 2.029(6) 8_566 ?
N1 C5 1.332(9) . ?
N1 C1 1.340(9) . ?
N3 C20 1.341(9) . ?
N3 C21 1.338(9) . ?
N2 C6 1.336(10) . ?
N2 C7 1.337(10) . ?
O1 C14 1.380(10) . ?
O1 C17 1.435(15) . ?
C10 H10 0.9500 . ?
C10 C6 1.380(10) . ?
C10 C9 1.393(10) . ?
C6 C3 1.499(9) . ?
C9 C8 1.403(10) . ?
C9 C11 1.472(10) . ?
C5 H5 0.9500 . ?
C5 C4 1.389(10) . ?
C4 H4 0.9500 . ?
C4 C3 1.383(10) . ?
C3 C2 1.375(10) . ?
C20 H20 0.9500 . ?
C20 C19 1.378(10) . ?
C19 H19 0.9500 . ?
C19 C18 1.388(10) . ?
C8 H8 0.9500 . ?
C8 C7 1.386(10) . ?
C18 C7 1.488(10) . ?
C18 C22 1.387(10) . ?
C2 H2 0.9500 . ?
C2 C1 1.392(10) . ?
C1 H1 0.9500 . ?
C22 H22 0.9500 . ?
C22 C21 1.381(11) . ?
C11 C16 1.388(11) . ?
C11 C12 1.401(11) . ?
C16 H16 0.9500 . ?
C16 C15 1.392(11) . ?
C21 H21 0.9500 . ?
C14 C15 1.371(13) . ?
C14 C13 1.383(13) . ?
C12 H12 0.9500 . ?
C12 C13 1.374(12) . ?
C15 H15 0.9500 . ?
C13 H13 0.9500 . ?
C17 H17A 0.9800 . ?
C17 H17B 0.9800 . ?
C17 H17C 0.9800 . ?
C29A C29A 1.23(6) 2_556 ?
C29A N4B 1.53(5) 2_556 ?
C29A N4B 1.45(5) . ?
C29A C26A 1.51(3) . ?
N4B C26A 1.76(5) 2_556 ?
C23A H23A 0.9500 . ?
C23A C24A 1.3900 . ?
C23A C28A 1.3900 . ?
C24A H24A 0.9500 . ?
C24A C25A 1.3900 . ?
C25A H25A 0.9500 . ?
C25A C26A 1.3900 . ?
C26A C27A 1.3900 . ?
C27A H27A 0.9500 . ?
C27A C28A 1.3900 . ?
C28A H28A 0.9500 . ?
C26B C27B 1.3900 . ?
C26B C25B 1.3900 . ?
C26B C29B 1.422(19) . ?
C27B H27B 0.9500 . ?
C27B C28B 1.3900 . ?
C28B C23B 1.3900 . ?
C23B H23B 0.9500 . ?
C23B C24B 1.3900 . ?
C24B H24B 0.9500 . ?
C24B C25B 1.3900 . ?
C25B H25B 0.9500 . ?
C29B H29A 0.9900 . ?
C29B H29B 0.9900 . ?
C29B N4A 1.365(14) . ?
